data_2019103
loop_
_publ_author_name
'Yasmin, Sabina'
'Suarez, Sebasti\'an'
'Doctorovich, Fabio'
'Roy, Tapashi G.'
'Baggio, Ricardo'

_publ_section_title
;
 Three transition-metal complexes with the macrocyclic ligand
 <i>meso</i>-5,7,7,12,14,14-hexamethyl-1,4,8,11-tetraazacyclotetradecane
 (<i>L</i>): [Cu(ClO~4~)~2~(<i>L</i>)], [Zn(NO~3~)~2~(<i>L</i>)] and
 [CuCl(<i>L</i>)(H~2~O)]Cl
;
_journal_coeditor_code SK3501
_journal_issue 8
_journal_name_full 'Acta Crystallographica Section C'
_journal_page_first 862
_journal_page_last 867
_journal_paper_doi 10.1107/S0108270113018465
_journal_volume 69
_journal_year 2013
_chemical_formula_iupac '[Zn (N O3)2 (C18 H40 N4)]'
_chemical_formula_moiety 'C16 H36 N6 O6 Zn'
_chemical_formula_sum 'C16 H36 N6 O6 Zn'
_chemical_formula_weight 473.88
_chemical_name_systematic
(<i>meso</i>-5,7,7,12,14,14-Hexamethyl-1,4,8,11-tetraazacyclotetradecane-\k^4^<i>N</i>)bis(nitrato-\k<i>O</i>)zinc(II)
_space_group_IT_number 15
_symmetry_cell_setting monoclinic
_symmetry_space_group_name_Hall '-C 2yc'
_symmetry_space_group_name_H-M 'C 1 2/c 1'
_atom_sites_solution_hydrogens geom
_atom_sites_solution_primary direct
_atom_sites_solution_secondary difmap
_audit_creation_method SHELXL97
_cell_angle_alpha 90.00
_cell_angle_beta 113.352(8)
_cell_angle_gamma 90.00
_cell_formula_units_Z 4
_cell_length_a 12.9252(9)
_cell_length_b 11.7664(5)
_cell_length_c 15.5628(10)
_cell_measurement_temperature 295(2)
_cell_volume 2173.0(3)
_computing_cell_refinement 'CrysAlis PRO (Oxford Diffraction, 2009)'
_computing_data_collection 'CrysAlis PRO (Oxford Diffraction, 2009)'
_computing_data_reduction 'CrysAlis PRO (Oxford Diffraction, 2009)'
_computing_molecular_graphics 'SHELXTL (Sheldrick, 2008)'
_computing_publication_material
;
SHELXL97 (Sheldrick, 2008) and PLATON (Spek, 2009)
;
_computing_structure_refinement 'SHELXL97 (Sheldrick, 2008)'
_computing_structure_solution 'SHELXS97 (Sheldrick, 2008)'
_diffrn_ambient_temperature 295(2)
_diffrn_measured_fraction_theta_full 0.996
_diffrn_measured_fraction_theta_max 0.857
_diffrn_measurement_device_type 'Oxford Gemini S Ultra CCD area-detector'
_diffrn_measurement_method '\w scans, thick slices'
_diffrn_radiation_monochromator graphite
_diffrn_radiation_source 'fine-focus sealed tube'
_diffrn_radiation_type MoK\a
_diffrn_radiation_wavelength 0.71073
_diffrn_reflns_av_R_equivalents 0.0317
_diffrn_reflns_av_sigmaI/netI 0.0519
_diffrn_reflns_limit_h_max 12
_diffrn_reflns_limit_h_min -17
_diffrn_reflns_limit_k_max 15
_diffrn_reflns_limit_k_min -14
_diffrn_reflns_limit_l_max 19
_diffrn_reflns_limit_l_min -21
_diffrn_reflns_number 4791
_diffrn_reflns_theta_full 25.00
_diffrn_reflns_theta_max 29.01
_diffrn_reflns_theta_min 3.75
_exptl_absorpt_coefficient_mu 1.174
_exptl_absorpt_correction_T_max 0.82
_exptl_absorpt_correction_T_min 0.72
_exptl_absorpt_correction_type multi-scan
_exptl_absorpt_process_details '(CrysAlis PRO; Oxford Diffraction, 2009)'
_exptl_crystal_colour white
_exptl_crystal_density_diffrn 1.449
_exptl_crystal_density_method 'not measured'
_exptl_crystal_description block
_exptl_crystal_F_000 1008
_exptl_crystal_size_max 0.42
_exptl_crystal_size_mid 0.18
_exptl_crystal_size_min 0.18
_refine_diff_density_max 0.457
_refine_diff_density_min -0.349
_refine_ls_extinction_method none
_refine_ls_goodness_of_fit_ref 1.040
_refine_ls_hydrogen_treatment constr
_refine_ls_matrix_type full
_refine_ls_number_parameters 136
_refine_ls_number_reflns 2475
_refine_ls_number_restraints 0
_refine_ls_restrained_S_all 1.040
_refine_ls_R_factor_all 0.0783
_refine_ls_R_factor_gt 0.0479
_refine_ls_shift/su_max 0.000
_refine_ls_shift/su_mean 0.000
_refine_ls_structure_factor_coef Fsqd
_refine_ls_weighting_details 'calc w = 1/[\s^2^(Fo^2^)+(0.0519P)^2^+1.6552P] where P=(Fo^2^+2Fc^2^)/3'
_refine_ls_weighting_scheme calc
_refine_ls_wR_factor_gt 0.1086
_refine_ls_wR_factor_ref 0.1274
_reflns_number_gt 1687
_reflns_number_total 2475
_reflns_threshold_expression I>2\s(I)
_cod_data_source_file sk3501.cif
_cod_data_source_block II
_cod_original_cell_volume 2173.0(2)
_cod_original_sg_symbol_H-M 'C 2/c'
_cod_database_code 2019103
_cod_database_fobs_code 2019103

loop_
_symmetry_equiv_pos_as_xyz
'x, y, z'
'-x, y, -z+1/2'
'x+1/2, y+1/2, z'
'-x+1/2, y+1/2, -z+1/2'
'-x, -y, -z'
'x, -y, z-1/2'
'-x+1/2, -y+1/2, -z'
'x+1/2, -y+1/2, z-1/2'

loop_
_atom_site_type_symbol
_atom_site_label
_atom_site_fract_x
_atom_site_fract_y
_atom_site_fract_z
_atom_site_U_iso_or_equiv
_atom_site_adp_type
_atom_site_calc_flag
_atom_site_refinement_flags
_atom_site_occupancy
_atom_site_symmetry_multiplicity
Zn Zn1 0.2500 0.2500 0.5000 0.0412(2) Uani d S 1 2
N N1 0.1962(2) 0.4203(2) 0.48729(17) 0.0354(6) Uani d . 1 1
H H1N 0.1221 0.4158 0.4482 0.042 Uiso calc R 1 1
N N2 0.2863(2) 0.25408(19) 0.38136(16) 0.0326(5) Uani d . 1 1
H H2N 0.2201 0.2447 0.3309 0.039 Uiso calc R 1 1
C C1 0.1925(3) 0.4475(3) 0.5787(2) 0.0464(8) Uani d . 1 1
H H11 0.1458 0.5140 0.5727 0.056 Uiso calc R 1 1
H H12 0.2679 0.4643 0.6241 0.056 Uiso calc R 1 1
C C2 0.2408(2) 0.5102(3) 0.4429(2) 0.0384(7) Uani d . 1 1
C C3 0.2513(3) 0.4596(3) 0.3561(2) 0.0413(7) Uani d . 1 1
H H31 0.2699 0.5211 0.3232 0.050 Uiso calc R 1 1
H H32 0.1776 0.4316 0.3153 0.050 Uiso calc R 1 1
C C4 0.3363(2) 0.3636(3) 0.3686(2) 0.0384(7) Uani d . 1 1
H H4 0.4036 0.3788 0.4254 0.046 Uiso calc R 1 1
C C5 0.3551(3) 0.1524(3) 0.3883(2) 0.0445(8) Uani d . 1 1
H H51 0.4320 0.1663 0.4320 0.053 Uiso calc R 1 1
H H52 0.3561 0.1355 0.3277 0.053 Uiso calc R 1 1
C C6 0.1564(3) 0.6092(3) 0.4103(3) 0.0649(11) Uani d . 1 1
H H61 0.1439 0.6392 0.4627 0.097 Uiso calc R 1 1
H H62 0.0864 0.5824 0.3639 0.097 Uiso calc R 1 1
H H63 0.1863 0.6679 0.3838 0.097 Uiso calc R 1 1
C C7 0.3531(3) 0.5563(3) 0.5121(3) 0.0520(9) Uani d . 1 1
H H71 0.4038 0.4942 0.5393 0.078 Uiso calc R 1 1
H H72 0.3414 0.5980 0.5605 0.078 Uiso calc R 1 1
H H73 0.3850 0.6057 0.4799 0.078 Uiso calc R 1 1
C C8 0.3707(3) 0.3609(3) 0.2856(3) 0.0603(10) Uani d . 1 1
H H81 0.4253 0.3019 0.2948 0.090 Uiso calc R 1 1
H H82 0.4028 0.4328 0.2804 0.090 Uiso calc R 1 1
H H83 0.3056 0.3462 0.2293 0.090 Uiso calc R 1 1
N N3 0.5248(2) 0.2577(3) 0.64525(19) 0.0452(7) Uani d . 1 1
O O1 0.43588(19) 0.3035(2) 0.59374(18) 0.0608(7) Uani d . 1 1
O O2 0.5319(3) 0.1550(3) 0.6448(3) 0.1232(16) Uani d . 1 1
O O3 0.6044(2) 0.3154(3) 0.6959(2) 0.0821(10) Uani d . 1 1

loop_
_atom_site_aniso_label
_atom_site_aniso_U_11
_atom_site_aniso_U_22
_atom_site_aniso_U_33
_atom_site_aniso_U_12
_atom_site_aniso_U_13
_atom_site_aniso_U_23
Zn1 0.0579(4) 0.0316(3) 0.0469(3) 0.0046(2) 0.0342(3) 0.0012(2)
N1 0.0316(12) 0.0328(14) 0.0405(14) -0.0015(11) 0.0131(11) -0.0020(11)
N2 0.0299(12) 0.0397(15) 0.0275(12) -0.0029(10) 0.0107(10) -0.0027(11)
C1 0.058(2) 0.0361(18) 0.051(2) 0.0042(15) 0.0275(17) -0.0102(15)
C2 0.0337(15) 0.0292(16) 0.0479(18) -0.0001(12) 0.0116(14) 0.0038(14)
C3 0.0375(16) 0.0435(19) 0.0368(17) -0.0053(14) 0.0083(14) 0.0082(14)
C4 0.0331(15) 0.0475(19) 0.0347(15) -0.0093(14) 0.0136(13) -0.0007(14)
C5 0.0470(18) 0.050(2) 0.0462(18) 0.0042(16) 0.0287(16) -0.0053(16)
C6 0.068(2) 0.044(2) 0.082(3) 0.0154(18) 0.029(2) 0.016(2)
C7 0.053(2) 0.044(2) 0.058(2) -0.0114(16) 0.0204(18) -0.0083(17)
C8 0.069(2) 0.068(3) 0.058(2) -0.007(2) 0.040(2) 0.004(2)
N3 0.0314(14) 0.057(2) 0.0388(15) -0.0074(14) 0.0047(12) 0.0091(14)
O1 0.0375(13) 0.0563(16) 0.0648(16) -0.0029(12) -0.0050(12) 0.0074(13)
O2 0.068(2) 0.070(2) 0.160(4) 0.0120(17) -0.031(2) -0.004(2)
O3 0.0571(16) 0.086(2) 0.0676(19) -0.0298(16) -0.0128(14) 0.0190(16)

loop_
_atom_type_symbol
_atom_type_description
_atom_type_scat_dispersion_real
_atom_type_scat_dispersion_imag
_atom_type_scat_source
C C 0.0033 0.0016 'International Tables Vol C Tables 4.2.6.8 and 6.1.1.4'
H H 0.0000 0.0000 'International Tables Vol C Tables 4.2.6.8 and 6.1.1.4'
N N 0.0061 0.0033 'International Tables Vol C Tables 4.2.6.8 and 6.1.1.4'
O O 0.0106 0.0060 'International Tables Vol C Tables 4.2.6.8 and 6.1.1.4'
Zn Zn 0.2839 1.4301 'International Tables Vol C Tables 4.2.6.8 and 6.1.1.4'

loop_
_geom_angle_atom_site_label_1
_geom_angle_atom_site_label_2
_geom_angle_atom_site_label_3
_geom_angle_site_symmetry_1
_geom_angle_site_symmetry_3
_geom_angle
N2 Zn1 N2 7_556 . 180.0
N2 Zn1 N1 7_556 . 85.58(9)
N2 Zn1 N1 . . 94.42(9)
N2 Zn1 N1 7_556 7_556 94.42(9)
N2 Zn1 N1 . 7_556 85.58(9)
N1 Zn1 N1 . 7_556 180.0
N2 Zn1 O1 7_556 . 89.41(10)
N2 Zn1 O1 . . 90.59(10)
N1 Zn1 O1 . . 91.23(9)
N1 Zn1 O1 7_556 . 88.77(9)
N2 Zn1 O1 7_556 7_556 90.59(10)
N2 Zn1 O1 . 7_556 89.41(10)
N1 Zn1 O1 . 7_556 88.77(9)
N1 Zn1 O1 7_556 7_556 91.23(9)
O1 Zn1 O1 . 7_556 180.00(7)
C1 N1 C2 . . 117.1(2)
C1 N1 Zn1 . . 104.59(18)
C2 N1 Zn1 . . 122.88(18)
C1 N1 H1N . . 103.2
C2 N1 H1N . . 103.2
Zn1 N1 H1N . . 103.2
C5 N2 C4 . . 115.6(2)
C5 N2 Zn1 . . 105.00(18)
C4 N2 Zn1 . . 113.65(17)
C5 N2 H2N . . 107.4
C4 N2 H2N . . 107.4
Zn1 N2 H2N . . 107.4
N1 C1 C5 . 7_556 109.4(2)
N1 C1 H11 . . 109.8
C5 C1 H11 7_556 . 109.8
N1 C1 H12 . . 109.8
C5 C1 H12 7_556 . 109.8
H11 C1 H12 . . 108.2
N1 C2 C7 . . 111.0(3)
N1 C2 C3 . . 108.5(2)
C7 C2 C3 . . 111.6(3)
N1 C2 C6 . . 109.6(3)
C7 C2 C6 . . 108.4(3)
C3 C2 C6 . . 107.6(3)
C2 C3 C4 . . 119.0(3)
C2 C3 H31 . . 107.6
C4 C3 H31 . . 107.6
C2 C3 H32 . . 107.6
C4 C3 H32 . . 107.6
H31 C3 H32 . . 107.0
N2 C4 C8 . . 112.5(3)
N2 C4 C3 . . 109.1(2)
C8 C4 C3 . . 110.0(3)
N2 C4 H4 . . 108.4
C8 C4 H4 . . 108.4
C3 C4 H4 . . 108.4
N2 C5 C1 . 7_556 110.1(2)
N2 C5 H51 . . 109.6
C1 C5 H51 7_556 . 109.6
N2 C5 H52 . . 109.6
C1 C5 H52 7_556 . 109.6
H51 C5 H52 . . 108.2
C2 C6 H61 . . 109.5
C2 C6 H62 . . 109.5
H61 C6 H62 . . 109.5
C2 C6 H63 . . 109.5
H61 C6 H63 . . 109.5
H62 C6 H63 . . 109.5
C2 C7 H71 . . 109.5
C2 C7 H72 . . 109.5
H71 C7 H72 . . 109.5
C2 C7 H73 . . 109.5
H71 C7 H73 . . 109.5
H72 C7 H73 . . 109.5
C4 C8 H81 . . 109.5
C4 C8 H82 . . 109.5
H81 C8 H82 . . 109.5
C4 C8 H83 . . 109.5
H81 C8 H83 . . 109.5
H82 C8 H83 . . 109.5
O2 N3 O3 . . 120.7(3)
O2 N3 O1 . . 119.0(3)
O3 N3 O1 . . 120.3(3)
N3 O1 Zn1 . . 138.2(2)

loop_
_geom_bond_atom_site_label_1
_geom_bond_atom_site_label_2
_geom_bond_site_symmetry_2
_geom_bond_distance
_geom_bond_publ_flag
Zn1 N2 . 2.078(2) y
Zn1 N2 7_556 2.078(2) ?
Zn1 N1 . 2.104(2) y
Zn1 N1 7_556 2.104(2) ?
Zn1 O1 . 2.349(2) y
Zn1 O1 7_556 2.349(2) ?
N1 C1 . 1.477(4) ?
N1 C2 . 1.498(4) ?
N1 H1N . 0.9100 ?
N2 C5 . 1.469(4) ?
N2 C4 . 1.490(4) ?
N2 H2N . 0.9100 ?
C1 C5 7_556 1.508(4) ?
C1 H11 . 0.9700 ?
C1 H12 . 0.9700 ?
C2 C7 . 1.524(4) ?
C2 C3 . 1.532(4) ?
C2 C6 . 1.538(4) ?
C3 C4 . 1.533(4) ?
C3 H31 . 0.9700 ?
C3 H32 . 0.9700 ?
C4 C8 . 1.524(4) ?
C4 H4 . 0.9800 ?
C5 C1 7_556 1.508(4) ?
C5 H51 . 0.9700 ?
C5 H52 . 0.9700 ?
C6 H61 . 0.9600 ?
C6 H62 . 0.9600 ?
C6 H63 . 0.9600 ?
C7 H71 . 0.9600 ?
C7 H72 . 0.9600 ?
C7 H73 . 0.9600 ?
C8 H81 . 0.9600 ?
C8 H82 . 0.9600 ?
C8 H83 . 0.9600 ?
N3 O2 . 1.212(4) ?
N3 O3 . 1.224(4) ?
N3 O1 . 1.235(3) ?

loop_
_geom_hbond_atom_site_label_D
_geom_hbond_atom_site_label_H
_geom_hbond_atom_site_label_A
_geom_hbond_site_symmetry_A
_geom_hbond_distance_DH
_geom_hbond_distance_HA
_geom_hbond_distance_DA
_geom_hbond_angle_DHA
N1 H1N O2 7_556 0.91 2.11 2.983(5) 159
C7 H71 O1 . 0.96 2.38 3.245(4) 150
N2 H2N O3 8_455 0.91 2.16 3.024(4) 159

loop_
_geom_torsion_atom_site_label_1
_geom_torsion_atom_site_label_2
_geom_torsion_atom_site_label_3
_geom_torsion_atom_site_label_4
_geom_torsion_site_symmetry_1
_geom_torsion_site_symmetry_4
_geom_torsion
N2 Zn1 N1 C1 7_556 . 14.07(19)
N2 Zn1 N1 C1 . . -165.93(19)
O1 Zn1 N1 C1 . . -75.25(19)
O1 Zn1 N1 C1 7_556 . 104.75(19)
N2 Zn1 N1 C2 7_556 . 150.8(2)
N2 Zn1 N1 C2 . . -29.2(2)
O1 Zn1 N1 C2 . . 61.5(2)
O1 Zn1 N1 C2 7_556 . -118.5(2)
N1 Zn1 N2 C5 . . 165.03(19)
N1 Zn1 N2 C5 7_556 . -14.97(19)
O1 Zn1 N2 C5 . . 73.75(19)
O1 Zn1 N2 C5 7_556 . -106.25(19)
N1 Zn1 N2 C4 . . 37.7(2)
N1 Zn1 N2 C4 7_556 . -142.3(2)
O1 Zn1 N2 C4 . . -53.53(19)
O1 Zn1 N2 C4 7_556 . 126.47(19)
C2 N1 C1 C5 . 7_556 179.7(2)
Zn1 N1 C1 C5 . 7_556 -40.6(3)
C1 N1 C2 C7 . . 49.9(4)
Zn1 N1 C2 C7 . . -82.0(3)
C1 N1 C2 C3 . . 172.9(2)
Zn1 N1 C2 C3 . . 41.0(3)
C1 N1 C2 C6 . . -69.9(3)
Zn1 N1 C2 C6 . . 158.2(2)
N1 C2 C3 C4 . . -65.4(3)
C7 C2 C3 C4 . . 57.2(4)
C6 C2 C3 C4 . . 176.1(3)
C5 N2 C4 C8 . . 53.9(4)
Zn1 N2 C4 C8 . . 175.4(2)
C5 N2 C4 C3 . . 176.3(2)
Zn1 N2 C4 C3 . . -62.2(3)
C2 C3 C4 N2 . . 80.6(3)
C2 C3 C4 C8 . . -155.5(3)
C4 N2 C5 C1 . 7_556 168.0(2)
Zn1 N2 C5 C1 . 7_556 41.9(3)
O2 N3 O1 Zn1 . . 11.2(6)
O3 N3 O1 Zn1 . . -168.8(3)
N2 Zn1 O1 N3 7_556 . 81.4(3)
N2 Zn1 O1 N3 . . -98.6(3)
N1 Zn1 O1 N3 . . 167.0(3)
N1 Zn1 O1 N3 7_556 . -13.0(3)
